data_1514663
loop_
_publ_author_name
'Agabekov, Vladislav'
'Seiche, Wolfgang'
'Breit, Bernhard'

_publ_section_title
;
 Rhodium-catalyzed hydroformylation of alkynes employing a self-assembling
 ligand system
;
_journal_issue 6
_journal_name_full 'Chemical Science'
_journal_page_first 2418
_journal_paper_doi 10.1039/c3sc50725d
_journal_volume 4
_journal_year 2013
_chemical_formula_moiety 'C15 H10 F2 O'
_chemical_formula_sum 'C15 H10 F2 O'
_chemical_formula_weight 244.23
_chemical_name_systematic
;
?
;
_space_group_IT_number 14
_symmetry_cell_setting monoclinic
_symmetry_space_group_name_Hall '-P 2ybc'
_symmetry_space_group_name_H-M 'P 1 21/c 1'
_atom_sites_solution_hydrogens geom
_atom_sites_solution_primary direct
_atom_sites_solution_secondary difmap
_audit_creation_method SHELXL-97
_cell_angle_alpha 90.00
_cell_angle_beta 106.893(3)
_cell_angle_gamma 90.00
_cell_formula_units_Z 4
_cell_length_a 6.6609(2)
_cell_length_b 9.7886(5)
_cell_length_c 18.8033(8)
_cell_measurement_reflns_used 4981
_cell_measurement_temperature 173(2)
_cell_measurement_theta_max 27.878
_cell_measurement_theta_min 0.998
_cell_volume 1173.09(9)
_computing_cell_refinement 'HKL Scalepack (Otwinowski & Minor 1997)'
_computing_data_collection 'Collect (Nonius BV, 1997-2000)'
_computing_data_reduction 'HKL Denzo and Scalepack (Otwinowski & Minor 1997)'
_computing_structure_refinement 'SHELXL-97 (Sheldrick, 1997)'
_computing_structure_solution 'SIR-97 (Giacovazzo, 1997)'
_diffrn_ambient_temperature 173(2)
_diffrn_detector_area_resol_mean 9
_diffrn_measured_fraction_theta_full 0.998
_diffrn_measured_fraction_theta_max 0.998
_diffrn_measurement_device '95mm CCD camera on \k-goniostat'
_diffrn_measurement_device_type KappaCCD
_diffrn_measurement_method CCD
_diffrn_radiation_monochromator 'horizonally mounted graphite crystal'
_diffrn_radiation_source 'long-fine-focus sealed tube'
_diffrn_radiation_type MoK\a
_diffrn_radiation_wavelength 0.71073
_diffrn_reflns_av_R_equivalents 0.0280
_diffrn_reflns_av_sigmaI/netI 0.0302
_diffrn_reflns_limit_h_max 8
_diffrn_reflns_limit_h_min -8
_diffrn_reflns_limit_k_max 12
_diffrn_reflns_limit_k_min -11
_diffrn_reflns_limit_l_max 23
_diffrn_reflns_limit_l_min -19
_diffrn_reflns_number 8538
_diffrn_reflns_theta_full 27.89
_diffrn_reflns_theta_max 27.89
_diffrn_reflns_theta_min 2.26
_exptl_absorpt_coefficient_mu 0.107
_exptl_absorpt_correction_T_max 0.990
_exptl_absorpt_correction_T_min 0.913
_exptl_absorpt_correction_type multi-scan
_exptl_absorpt_process_details
;
multi-scan from symmetry-related measurements
Sortav (Blessing 1995)
;
_exptl_crystal_colour white
_exptl_crystal_density_diffrn 1.383
_exptl_crystal_density_method 'not measured'
_exptl_crystal_description irregular
_exptl_crystal_F_000 504
_exptl_crystal_size_max 0.30
_exptl_crystal_size_mid 0.20
_exptl_crystal_size_min 0.10
_refine_diff_density_max 0.127
_refine_diff_density_min -0.194
_refine_diff_density_rms 0.043
_refine_ls_extinction_method none
_refine_ls_goodness_of_fit_ref 1.033
_refine_ls_hydrogen_treatment mixed
_refine_ls_matrix_type full
_refine_ls_number_parameters 203
_refine_ls_number_reflns 2798
_refine_ls_number_restraints 0
_refine_ls_restrained_S_all 1.033
_refine_ls_R_factor_all 0.0536
_refine_ls_R_factor_gt 0.0389
_refine_ls_shift/su_max 0.001
_refine_ls_shift/su_mean 0.000
_refine_ls_structure_factor_coef Fsqd
_refine_ls_weighting_details 'calc w=1/[\s^2^(Fo^2^)+(0.0567P)^2^+0.1515P] where P=(Fo^2^+2Fc^2^)/3'
_refine_ls_weighting_scheme calc
_refine_ls_wR_factor_gt 0.0976
_refine_ls_wR_factor_ref 0.1070
_reflns_number_gt 2127
_reflns_number_total 2798
_reflns_threshold_expression >2sigma(I)
_cod_data_source_file c3sc50725d.txt
_cod_data_source_block mk473blp21c
_cod_depositor_comments
;
The following automatic conversions were performed:

'_symmetry_cell_setting' value 'Monoclinic' changed to 'monoclinic'
according to
/usr/data/users/saulius/automatic-downloads/retrospective/RSC/lib/dictionaries/cif_core.dic
dictionary named 'cif_core.dic' version 2.4.2 from 2011-04-26.

Automatic conversion script
Id: cif_fix_values 2281 2013-09-26 08:29:07Z andrius 
;
_cod_original_sg_symbol_H-M 'P 21/c '
_cod_database_code 1514663

loop_
_symmetry_equiv_pos_as_xyz
'x, y, z'
'-x, y+1/2, -z+1/2'
'-x, -y, -z'
'x, -y-1/2, z-1/2'

loop_
_atom_site_label
_atom_site_type_symbol
_atom_site_fract_x
_atom_site_fract_y
_atom_site_fract_z
_atom_site_U_iso_or_equiv
_atom_site_adp_type
_atom_site_occupancy
_atom_site_symmetry_multiplicity
_atom_site_calc_flag
C1 C 1.24612(19) 0.83093(14) 0.65745(7) 0.0377(3) Uani 1 1 d
C2 C 1.07312(17) 0.75040(12) 0.67044(7) 0.0322(3) Uani 1 1 d
C3 C 0.90394(18) 0.73477(12) 0.61076(7) 0.0328(3) Uani 1 1 d
C11 C 0.71106(17) 0.65630(12) 0.60149(6) 0.0305(3) Uani 1 1 d
C12 C 0.69717(19) 0.54323(12) 0.64555(7) 0.0344(3) Uani 1 1 d
C13 C 0.51160(19) 0.47158(13) 0.63352(7) 0.0369(3) Uani 1 1 d
C14 C 0.34049(18) 0.51440(13) 0.57713(7) 0.0366(3) Uani 1 1 d
C15 C 0.34646(18) 0.62286(13) 0.53167(7) 0.0355(3) Uani 1 1 d
C16 C 0.53357(18) 0.69270(13) 0.54388(7) 0.0328(3) Uani 1 1 d
C21 C 1.09761(17) 0.69819(12) 0.74669(6) 0.0315(3) Uani 1 1 d
C22 C 1.26946(19) 0.61708(13) 0.78301(7) 0.0364(3) Uani 1 1 d
C23 C 1.2931(2) 0.56876(14) 0.85430(7) 0.0415(3) Uani 1 1 d
C24 C 1.1446(2) 0.60422(14) 0.88844(7) 0.0413(3) Uani 1 1 d
C25 C 0.9732(2) 0.68389(14) 0.85512(8) 0.0423(3) Uani 1 1 d
C26 C 0.95068(19) 0.73149(13) 0.78388(7) 0.0365(3) Uani 1 1 d
F1 F 0.15817(12) 0.44361(9) 0.56539(5) 0.0555(3) Uani 1 1 d
F2 F 1.16750(16) 0.55745(9) 0.95892(4) 0.0589(3) Uani 1 1 d
O1 O 1.41555(14) 0.84967(11) 0.70271(5) 0.0481(3) Uani 1 1 d
H1 H 1.215(2) 0.8690(15) 0.6063(8) 0.042(4) Uiso 1 1 d
H3 H 0.912(2) 0.7869(14) 0.5653(8) 0.038(3) Uiso 1 1 d
H12 H 0.820(2) 0.5135(15) 0.6853(8) 0.039(3) Uiso 1 1 d
H13 H 0.501(2) 0.3948(17) 0.6633(8) 0.049(4) Uiso 1 1 d
H15 H 0.225(2) 0.6458(15) 0.4920(8) 0.045(4) Uiso 1 1 d
H16 H 0.543(2) 0.7693(16) 0.5121(8) 0.045(4) Uiso 1 1 d
H22 H 1.373(2) 0.5891(15) 0.7575(8) 0.045(4) Uiso 1 1 d
H23 H 1.412(3) 0.5133(17) 0.8808(9) 0.054(4) Uiso 1 1 d
H25 H 0.873(3) 0.7041(18) 0.8815(9) 0.060(5) Uiso 1 1 d
H26 H 0.827(2) 0.7867(15) 0.7581(7) 0.040(4) Uiso 1 1 d

loop_
_atom_site_aniso_label
_atom_site_aniso_U_11
_atom_site_aniso_U_22
_atom_site_aniso_U_33
_atom_site_aniso_U_23
_atom_site_aniso_U_13
_atom_site_aniso_U_12
C1 0.0366(6) 0.0405(7) 0.0373(7) -0.0069(5) 0.0130(5) -0.0061(5)
C2 0.0303(5) 0.0304(6) 0.0362(6) -0.0045(5) 0.0102(5) -0.0006(4)
C3 0.0321(6) 0.0310(6) 0.0345(6) -0.0002(5) 0.0085(5) 0.0006(5)
C11 0.0301(5) 0.0309(6) 0.0291(6) -0.0028(4) 0.0064(4) 0.0007(4)
C12 0.0359(6) 0.0326(6) 0.0292(6) 0.0000(5) 0.0007(5) -0.0001(5)
C13 0.0423(7) 0.0344(6) 0.0312(6) 0.0025(5) 0.0060(5) -0.0046(5)
C14 0.0315(6) 0.0386(7) 0.0380(7) -0.0019(5) 0.0076(5) -0.0079(5)
C15 0.0307(6) 0.0384(7) 0.0331(6) 0.0014(5) 0.0025(5) 0.0016(5)
C16 0.0348(6) 0.0321(6) 0.0305(6) 0.0022(5) 0.0078(5) 0.0018(5)
C21 0.0297(5) 0.0303(6) 0.0334(6) -0.0071(5) 0.0076(5) -0.0045(4)
C22 0.0334(6) 0.0376(7) 0.0383(7) -0.0045(5) 0.0106(5) 0.0010(5)
C23 0.0424(7) 0.0401(7) 0.0382(7) -0.0010(6) 0.0055(6) 0.0014(6)
C24 0.0572(8) 0.0368(7) 0.0302(6) -0.0057(5) 0.0132(6) -0.0095(6)
C25 0.0482(7) 0.0414(7) 0.0433(7) -0.0117(6) 0.0226(6) -0.0063(6)
C26 0.0336(6) 0.0362(6) 0.0403(7) -0.0083(5) 0.0119(5) -0.0007(5)
F1 0.0382(4) 0.0598(6) 0.0614(6) 0.0116(4) 0.0032(4) -0.0175(4)
F2 0.0883(7) 0.0541(5) 0.0364(5) -0.0008(4) 0.0216(4) -0.0077(5)
O1 0.0385(5) 0.0606(6) 0.0446(5) -0.0105(5) 0.0115(4) -0.0177(4)

loop_
_atom_type_symbol
_atom_type_description
_atom_type_scat_dispersion_real
_atom_type_scat_dispersion_imag
_atom_type_scat_source
C C 0.0033 0.0016 'International Tables Vol C Tables 4.2.6.8 and 6.1.1.4'
H H 0.0000 0.0000 'International Tables Vol C Tables 4.2.6.8 and 6.1.1.4'
F F 0.0171 0.0103 'International Tables Vol C Tables 4.2.6.8 and 6.1.1.4'
O O 0.0106 0.0060 'International Tables Vol C Tables 4.2.6.8 and 6.1.1.4'

loop_
_geom_angle_atom_site_label_1
_geom_angle_atom_site_label_2
_geom_angle_atom_site_label_3
_geom_angle
O1 C1 C2 125.24(12)
O1 C1 H1 120.7(8)
C2 C1 H1 114.0(8)
C3 C2 C1 115.30(11)
C3 C2 C21 126.51(11)
C1 C2 C21 118.16(10)
C2 C3 C11 130.65(12)
C2 C3 H3 114.1(8)
C11 C3 H3 115.3(8)
C16 C11 C12 118.24(11)
C16 C11 C3 118.31(11)
C12 C11 C3 123.41(10)
C13 C12 C11 120.91(11)
C13 C12 H12 118.9(9)
C11 C12 H12 120.2(9)
C14 C13 C12 118.20(12)
C14 C13 H13 120.6(9)
C12 C13 H13 121.2(9)
F1 C14 C15 118.69(11)
F1 C14 C13 118.05(11)
C15 C14 C13 123.25(11)
C14 C15 C16 117.91(11)
C14 C15 H15 119.8(9)
C16 C15 H15 122.3(9)
C15 C16 C11 121.46(11)
C15 C16 H16 119.6(8)
C11 C16 H16 118.9(8)
C26 C21 C22 118.78(11)
C26 C21 C2 120.43(11)
C22 C21 C2 120.78(10)
C23 C22 C21 120.86(12)
C23 C22 H22 118.4(9)
C21 C22 H22 120.6(9)
C24 C23 C22 118.14(13)
C24 C23 H23 119.6(9)
C22 C23 H23 122.3(9)
F2 C24 C23 118.44(13)
F2 C24 C25 118.39(12)
C23 C24 C25 123.17(12)
C24 C25 C26 118.28(12)
C24 C25 H25 119.5(10)
C26 C25 H25 122.2(10)
C25 C26 C21 120.75(12)
C25 C26 H26 120.1(8)
C21 C26 H26 119.1(8)

loop_
_geom_bond_atom_site_label_1
_geom_bond_atom_site_label_2
_geom_bond_distance
C1 O1 1.2138(15)
C1 C2 1.4739(17)
C1 H1 0.996(14)
C2 C3 1.3482(16)
C2 C21 1.4857(17)
C3 C11 1.4632(16)
C3 H3 1.010(14)
C11 C16 1.3978(16)
C11 C12 1.4016(17)
C12 C13 1.3814(17)
C12 H12 0.978(14)
C13 C14 1.3772(18)
C13 H13 0.952(16)
C14 F1 1.3594(14)
C14 C15 1.3708(18)
C15 C16 1.3809(17)
C15 H15 0.957(15)
C16 H16 0.972(15)
C21 C26 1.3967(16)
C21 C22 1.3975(17)
C22 C23 1.3866(18)
C22 H22 0.988(14)
C23 C24 1.3710(19)
C23 H23 0.970(17)
C24 F2 1.3682(14)
C24 C25 1.374(2)
C25 C26 1.3848(19)
C25 H25 0.962(17)
C26 H26 0.985(14)

loop_
_geom_torsion_atom_site_label_1
_geom_torsion_atom_site_label_2
_geom_torsion_atom_site_label_3
_geom_torsion_atom_site_label_4
_geom_torsion
O1 C1 C2 C3 -175.47(12)
O1 C1 C2 C21 6.13(19)
C1 C2 C3 C11 176.03(12)
C21 C2 C3 C11 -5.7(2)
C2 C3 C11 C16 158.46(13)
C2 C3 C11 C12 -24.1(2)
C16 C11 C12 C13 -1.51(18)
C3 C11 C12 C13 -178.97(12)
C11 C12 C13 C14 -0.11(19)
C12 C13 C14 F1 179.95(11)
C12 C13 C14 C15 1.2(2)
F1 C14 C15 C16 -179.31(11)
C13 C14 C15 C16 -0.6(2)
C14 C15 C16 C11 -1.16(19)
C12 C11 C16 C15 2.17(18)
C3 C11 C16 C15 179.76(11)
C3 C2 C21 C26 -55.16(17)
C1 C2 C21 C26 123.04(12)
C3 C2 C21 C22 125.98(13)
C1 C2 C21 C22 -55.82(16)
C26 C21 C22 C23 0.84(18)
C2 C21 C22 C23 179.71(11)
C21 C22 C23 C24 -0.8(2)
C22 C23 C24 F2 -179.67(11)
C22 C23 C24 C25 0.7(2)
F2 C24 C25 C26 179.78(11)
C23 C24 C25 C26 -0.6(2)
C24 C25 C26 C21 0.59(19)
C22 C21 C26 C25 -0.73(18)
C2 C21 C26 C25 -179.60(11)
